data_4124306
loop_
_publ_author_name
'Vermeer, Michael J DeVries'
'Zhang, Xiuwen'
'Trimarchi, Giancarlo'
'Donakowski, Martin D.'
'Chupas, Peter J.'
'Poeppelmeier, Kenneth R.'
'Zunger, Alex'

_publ_section_title
;
 Prediction and Synthesis of Strain Tolerant RbCuTe Crystals Based on
 Rotation of One-Dimensional Nano Ribbons within a Three-Dimensional
 Inorganic Network.
;
_journal_issue 35
_journal_name_full 'Journal of the American Chemical Society'
_journal_page_first 11383
_journal_page_last 11390
_journal_paper_doi 10.1021/jacs.5b06182
_journal_volume 137
_journal_year 2015
_chemical_formula_moiety 'Cu Te, Rb '
_chemical_formula_sum 'Cu Rb Te'
_chemical_formula_weight 276.62
_space_group_crystal_system orthorhombic
_space_group_IT_number 62
_space_group_name_Hall '-P 2ac 2n'
_symmetry_space_group_name_Hall '-P 2ac 2n'
_symmetry_space_group_name_H-M 'P n m a'
_atom_sites_solution_primary direct
_audit_creation_date 2015-05-04
_audit_creation_method
;
Olex2 1.2
(compiled 2015.01.26 svn.r3150 for OlexSys, GUI svn.r4998)
;
_cell_angle_alpha 90
_cell_angle_beta 90
_cell_angle_gamma 90
_cell_formula_units_Z 4
_cell_length_a 6.4658(3)
_cell_length_b 4.3760(2)
_cell_length_c 13.3745(6)
_cell_measurement_reflns_used 1630
_cell_measurement_temperature 100(2)
_cell_measurement_theta_max 34.533
_cell_measurement_theta_min 3.046
_cell_volume 378.42(3)
_computing_cell_refinement 'SAINT v7.68A (Bruker, 2009)'
_computing_data_collection 'APEX2 V2.1-4 (Bruker, 2007)'
_computing_data_reduction 'SAINT v7.68A (Bruker, 2009)'
_computing_molecular_graphics 'Olex2 (Dolomanov et al., 2009)'
_computing_publication_material 'Olex2 (Dolomanov et al., 2009)'
_computing_structure_refinement 'ShelXL (Sheldrick, 2008)'
_computing_structure_solution 'XS (Sheldrick, 2008)'
_diffrn_ambient_temperature 99.96
_diffrn_detector_area_resol_mean 8
_diffrn_measured_fraction_theta_full 1.000
_diffrn_measured_fraction_theta_max 0.998
_diffrn_measurement_device_type 'Bruker Kappa APEX CCD area detector'
_diffrn_measurement_method '\w and \f scans'
_diffrn_radiation_monochromator graphite
_diffrn_radiation_type MoK\a
_diffrn_radiation_wavelength 0.71073
_diffrn_reflns_av_R_equivalents 0.0716
_diffrn_reflns_av_unetI/netI 0.0492
_diffrn_reflns_laue_measured_fraction_full 1.000
_diffrn_reflns_laue_measured_fraction_max 0.998
_diffrn_reflns_limit_h_max 9
_diffrn_reflns_limit_h_min -9
_diffrn_reflns_limit_k_max 5
_diffrn_reflns_limit_k_min -6
_diffrn_reflns_limit_l_max 18
_diffrn_reflns_limit_l_min -18
_diffrn_reflns_number 3627
_diffrn_reflns_point_group_measured_fraction_full 1.000
_diffrn_reflns_point_group_measured_fraction_max 0.998
_diffrn_reflns_theta_full 25.242
_diffrn_reflns_theta_max 30.034
_diffrn_reflns_theta_min 3.046
_diffrn_source 'sealed tube'
_exptl_absorpt_coefficient_mu 25.834
_exptl_absorpt_correction_T_max 0.6823
_exptl_absorpt_correction_T_min 0.3489
_exptl_absorpt_correction_type multi-scan
_exptl_absorpt_process_details
;
SADABS-2008/1 (Bruker,2008) was used for absorption correction.
R(int) was 0.1381 before and 0.0836 after correction.
The Ratio of minimum to maximum transmission is 0.5114.
The \l/2 correction factor is 0.0015.
;
_exptl_crystal_colour GREY
_exptl_crystal_density_diffrn 4.855
_exptl_crystal_description BLOCK
_exptl_crystal_F_000 472
_exptl_crystal_size_max 0.055
_exptl_crystal_size_mid 0.034
_exptl_crystal_size_min 0.034
_refine_diff_density_max 3.302
_refine_diff_density_min -1.760
_refine_diff_density_rms 0.410
_refine_ls_extinction_method none
_refine_ls_goodness_of_fit_ref 1.134
_refine_ls_hydrogen_treatment undef
_refine_ls_matrix_type full
_refine_ls_number_parameters 19
_refine_ls_number_reflns 614
_refine_ls_number_restraints 0
_refine_ls_restrained_S_all 1.134
_refine_ls_R_factor_all 0.0465
_refine_ls_R_factor_gt 0.0403
_refine_ls_shift/su_max 0.000
_refine_ls_shift/su_mean 0.000
_refine_ls_structure_factor_coef Fsqd
_refine_ls_weighting_details 'w=1/[\s^2^(Fo^2^)+(0.0451P)^2^+3.3238P] where P=(Fo^2^+2Fc^2^)/3'
_refine_ls_weighting_scheme calc
_refine_ls_wR_factor_gt 0.0940
_refine_ls_wR_factor_ref 0.0966
_reflns_Friedel_coverage 0.000
_reflns_number_gt 551
_reflns_number_total 614
_reflns_threshold_expression 'I > 2\s(I)'
_cod_data_source_file ja5b06182_si_002.cif
_cod_data_source_block rbcute_2015
_cod_depositor_comments 'Adding full bibliography for 4124306.cif.'
_cod_database_code 4124306
_shelx_space_group_comment
;
The symmetry employed for this shelxl refinement is uniquely defined
by the following loop, which should always be used as a source of
symmetry information in preference to the above space-group names.
They are only intended as comments.
;
_shelx_estimated_absorpt_t_max 0.474
_shelx_estimated_absorpt_t_min 0.331
_olex2_refinement_description
;
;
_shelx_shelxl_version_number 2014/7
_olex2_submission_special_instructions 'No special instructions were received'

loop_
_symmetry_equiv_pos_as_xyz
'x, y, z'
'-x+1/2, -y, z+1/2'
'x+1/2, -y+1/2, -z+1/2'
'-x, y+1/2, -z'
'-x, -y, -z'
'x-1/2, y, -z-1/2'
'-x-1/2, y-1/2, z-1/2'
'x, -y-1/2, z'

loop_
_atom_site_label
_atom_site_type_symbol
_atom_site_fract_x
_atom_site_fract_y
_atom_site_fract_z
_atom_site_U_iso_or_equiv
_atom_site_adp_type
_atom_site_occupancy
_atom_site_site_symmetry_order
_atom_site_calc_flag
_atom_site_refinement_flags_posn
_atom_site_refinement_flags_adp
_atom_site_refinement_flags_occupancy
Rb1 Rb 0.37413(15) 0.2500 0.65349(8) 0.0130(2) Uani 1 2 d S T P
Cu2 Cu -0.07465(19) 0.2500 0.53337(10) 0.0104(3) Uani 1 2 d S T P
Te3 Te 0.17383(10) 0.2500 0.37790(5) 0.0106(2) Uani 1 2 d S T P

loop_
_atom_site_aniso_label
_atom_site_aniso_U_11
_atom_site_aniso_U_22
_atom_site_aniso_U_33
_atom_site_aniso_U_23
_atom_site_aniso_U_13
_atom_site_aniso_U_12
Rb1 0.0115(5) 0.0120(5) 0.0156(5) 0.000 -0.0005(3) 0.000
Cu2 0.0108(6) 0.0051(5) 0.0153(6) 0.000 0.0007(4) 0.000
Te3 0.0129(3) 0.0051(3) 0.0138(3) 0.000 0.0032(2) 0.000

loop_
_atom_type_symbol
_atom_type_description
_atom_type_scat_dispersion_real
_atom_type_scat_dispersion_imag
_atom_type_scat_source
Rb Rb -0.9393 2.9676 'International Tables Vol C Tables 4.2.6.8 and 6.1.1.4'
Cu Cu 0.3201 1.2651 'International Tables Vol C Tables 4.2.6.8 and 6.1.1.4'
Te Te -0.5308 1.6751 'International Tables Vol C Tables 4.2.6.8 and 6.1.1.4'

loop_
_geom_angle_atom_site_label_1
_geom_angle_atom_site_label_2
_geom_angle_atom_site_label_3
_geom_angle
_geom_angle_site_symmetry_1
_geom_angle_site_symmetry_3
Rb1 Rb1 Rb1 102.78(5) 6_657 6_557
Rb1 Rb1 Te3 136.39(3) 6_657 5_556
Rb1 Rb1 Te3 53.208(11) 6_557 5_556
Cu2 Rb1 Rb1 143.050(15) 5_556 6_657
Cu2 Rb1 Rb1 165.66(4) 1_655 6_557
Cu2 Rb1 Rb1 90.69(2) 5_556 6_557
Cu2 Rb1 Rb1 62.87(2) 1_655 6_657
Cu2 Rb1 Rb1 67.58(2) . 6_557
Cu2 Rb1 Rb1 143.050(15) 5_566 6_657
Cu2 Rb1 Rb1 170.36(5) . 6_657
Cu2 Rb1 Rb1 90.69(2) 5_566 6_557
Cu2 Rb1 Cu2 40.93(2) . 5_566
Cu2 Rb1 Cu2 101.07(3) 5_556 1_655
Cu2 Rb1 Cu2 40.93(2) . 5_556
Cu2 Rb1 Cu2 101.07(3) 5_566 1_655
Cu2 Rb1 Cu2 69.37(3) 5_556 5_566
Cu2 Rb1 Cu2 126.76(5) . 1_655
Cu2 Rb1 Te3 41.67(3) . .
Cu2 Rb1 Te3 78.81(2) 5_566 5_556
Cu2 Rb1 Te3 108.50(3) . 2
Cu2 Rb1 Te3 37.890(16) . 5_556
Cu2 Rb1 Te3 38.721(17) 5_556 .
Cu2 Rb1 Te3 108.50(3) . 2_565
Cu2 Rb1 Te3 38.721(17) 5_566 .
Cu2 Rb1 Te3 37.90(2) 5_556 5_556
Cu2 Rb1 Te3 136.93(2) 1_655 5_556
Cu2 Rb1 Te3 129.82(3) . 5_656
Cu2 Rb1 Te3 129.82(3) . 5_666
Te3 Rb1 Rb1 133.85(3) 5_656 6_557
Te3 Rb1 Rb1 64.06(3) 2 6_657
Te3 Rb1 Rb1 133.85(3) 5_666 6_557
Te3 Rb1 Rb1 64.06(3) 2_565 6_657
Te3 Rb1 Rb1 55.42(2) 2 6_557
Te3 Rb1 Rb1 56.621(12) 5_656 6_657
Te3 Rb1 Rb1 109.25(2) . 6_557
Te3 Rb1 Rb1 55.42(2) 2_565 6_557
Te3 Rb1 Rb1 147.97(3) . 6_657
Te3 Rb1 Rb1 56.621(12) 5_666 6_657
Te3 Rb1 Cu2 39.467(14) 5_666 1_655
Te3 Rb1 Cu2 131.69(4) 5_656 5_566
Te3 Rb1 Cu2 89.28(2) 5_666 5_566
Te3 Rb1 Cu2 114.00(3) 2_565 1_655
Te3 Rb1 Cu2 89.28(2) 5_656 5_556
Te3 Rb1 Cu2 39.467(14) 5_656 1_655
Te3 Rb1 Cu2 114.00(3) 2 1_655
Te3 Rb1 Cu2 98.479(19) 2 5_556
Te3 Rb1 Cu2 85.10(3) . 1_655
Te3 Rb1 Cu2 131.69(4) 5_666 5_556
Te3 Rb1 Cu2 98.479(19) 2_565 5_566
Te3 Rb1 Cu2 144.65(3) 2_565 5_556
Te3 Rb1 Cu2 144.65(3) 2 5_566
Te3 Rb1 Te3 137.067(17) 2 .
Te3 Rb1 Te3 78.969(19) 5_666 2_565
Te3 Rb1 Te3 137.067(17) 2_565 .
Te3 Rb1 Te3 98.97(3) 5_656 .
Te3 Rb1 Te3 110.521(7) 5_656 5_556
Te3 Rb1 Te3 108.50(3) 2_565 5_556
Te3 Rb1 Te3 67.96(2) . 5_556
Te3 Rb1 Te3 73.08(2) 5_666 5_656
Te3 Rb1 Te3 166.66(4) 5_666 5_556
Te3 Rb1 Te3 98.97(3) 5_666 .
Te3 Rb1 Te3 120.51(3) 5_656 2_565
Te3 Rb1 Te3 120.51(3) 5_666 2
Te3 Rb1 Te3 71.89(2) 2_565 2
Te3 Rb1 Te3 72.750(19) 2 5_556
Te3 Rb1 Te3 78.969(19) 5_656 2
Rb1 Cu2 Rb1 139.07(2) . 5_556
Rb1 Cu2 Rb1 127.46(3) 5_566 6_557
Rb1 Cu2 Rb1 127.46(3) 5_556 6_557
Rb1 Cu2 Rb1 78.93(3) 5_556 1_455
Rb1 Cu2 Rb1 78.93(3) 5_566 1_455
Rb1 Cu2 Rb1 139.07(2) . 5_566
Rb1 Cu2 Rb1 61.21(3) 1_455 6_557
Rb1 Cu2 Rb1 126.76(5) . 1_455
Rb1 Cu2 Rb1 69.37(3) 5_556 5_566
Rb1 Cu2 Rb1 65.55(3) . 6_557
Cu2 Cu2 Rb1 116.81(7) 5_556 5_566
Cu2 Cu2 Rb1 80.71(6) 5_556 .
Cu2 Cu2 Rb1 119.24(5) 5_566 1_455
Cu2 Cu2 Rb1 58.36(5) 5_566 5_566
Cu2 Cu2 Rb1 112.23(6) 5_566 6_557
Cu2 Cu2 Rb1 116.81(7) 5_566 5_556
Cu2 Cu2 Rb1 119.24(5) 5_556 1_455
Cu2 Cu2 Rb1 80.71(6) 5_566 .
Cu2 Cu2 Rb1 58.36(5) 5_556 5_556
Cu2 Cu2 Rb1 112.23(6) 5_556 6_557
Cu2 Cu2 Cu2 118.00(10) 5_566 5_556
Cu2 Cu2 Te3 59.48(5) 5_566 .
Cu2 Cu2 Te3 61.71(3) 5_566 5_566
Cu2 Cu2 Te3 61.71(3) 5_556 5_556
Cu2 Cu2 Te3 59.48(5) 5_556 .
Cu2 Cu2 Te3 170.21(9) 5_556 5_566
Cu2 Cu2 Te3 170.21(9) 5_566 5_556
Te3 Cu2 Rb1 78.09(3) . 5_566
Te3 Cu2 Rb1 151.96(5) . 1_455
Te3 Cu2 Rb1 71.94(2) 5_556 5_556
Te3 Cu2 Rb1 131.21(4) 5_566 5_556
Te3 Cu2 Rb1 61.32(3) 5_566 6_557
Te3 Cu2 Rb1 81.28(4) . .
Te3 Cu2 Rb1 146.83(5) . 6_557
Te3 Cu2 Rb1 89.69(4) 5_566 .
Te3 Cu2 Rb1 65.34(3) 5_566 1_455
Te3 Cu2 Rb1 89.69(3) 5_556 .
Te3 Cu2 Rb1 61.32(3) 5_556 6_557
Te3 Cu2 Rb1 78.09(3) . 5_556
Te3 Cu2 Rb1 131.21(4) 5_556 5_566
Te3 Cu2 Rb1 65.34(3) 5_556 1_455
Te3 Cu2 Rb1 71.94(2) 5_566 5_566
Te3 Cu2 Te3 121.19(3) 5_566 .
Te3 Cu2 Te3 121.19(3) 5_556 .
Te3 Cu2 Te3 116.69(5) 5_566 5_556
Rb1 Te3 Rb1 166.66(4) 5_656 5_566
Rb1 Te3 Rb1 62.74(2) 2_564 5_566
Rb1 Te3 Rb1 112.04(2) . 5_556
Rb1 Te3 Rb1 110.521(7) 5_656 5_556
Rb1 Te3 Rb1 62.74(2) 2_554 5_556
Rb1 Te3 Rb1 141.936(11) 2_564 .
Rb1 Te3 Rb1 67.96(2) 5_656 2_554
Rb1 Te3 Rb1 98.96(2) 2_564 5_556
Rb1 Te3 Rb1 141.936(11) 2_554 .
Rb1 Te3 Rb1 63.039(17) 5_556 5_566
Rb1 Te3 Rb1 108.88(2) 5_656 2_564
Rb1 Te3 Rb1 81.03(3) 5_656 .
Rb1 Te3 Rb1 71.89(2) 2_554 2_564
Rb1 Te3 Rb1 108.88(2) 5_666 2_554
Rb1 Te3 Rb1 98.96(2) 2_554 5_566
Rb1 Te3 Rb1 112.04(2) . 5_566
Rb1 Te3 Rb1 81.03(3) 5_666 .
Rb1 Te3 Rb1 110.521(7) 5_666 5_566
Rb1 Te3 Rb1 73.08(2) 5_666 5_656
Rb1 Te3 Rb1 67.96(2) 5_666 2_564
Rb1 Te3 Rb1 166.66(4) 5_666 5_556
Cu2 Te3 Rb1 69.34(3) 5_566 .
Cu2 Te3 Rb1 64.01(3) . 5_556
Cu2 Te3 Rb1 106.27(3) 5_566 5_556
Cu2 Te3 Rb1 148.29(4) 5_556 2_564
Cu2 Te3 Rb1 125.90(3) . 2_554
Cu2 Te3 Rb1 52.42(3) 5_566 5_566
Cu2 Te3 Rb1 52.42(3) 5_556 5_556
Cu2 Te3 Rb1 69.34(3) 5_556 .
Cu2 Te3 Rb1 148.29(4) 5_566 2_554
Cu2 Te3 Rb1 125.22(3) . 5_666
Cu2 Te3 Rb1 106.27(3) 5_556 5_566
Cu2 Te3 Rb1 57.05(3) . .
Cu2 Te3 Rb1 81.45(3) 5_566 2_564
Cu2 Te3 Rb1 64.01(3) . 5_566
Cu2 Te3 Rb1 125.90(3) . 2_564
Cu2 Te3 Rb1 139.28(4) 5_566 5_656
Cu2 Te3 Rb1 139.28(4) 5_556 5_666
Cu2 Te3 Rb1 75.19(3) 5_566 5_666
Cu2 Te3 Rb1 81.45(3) 5_556 2_554
Cu2 Te3 Rb1 75.19(3) 5_556 5_656
Cu2 Te3 Rb1 125.22(3) . 5_656
Cu2 Te3 Cu2 116.69(5) 5_566 5_556
Cu2 Te3 Cu2 58.81(3) 5_566 .
Cu2 Te3 Cu2 58.81(3) 5_556 .

loop_
_geom_bond_atom_site_label_1
_geom_bond_atom_site_label_2
_geom_bond_distance
_geom_bond_site_symmetry_2
Rb1 Rb1 4.1372(13) 6_557
Rb1 Rb1 4.1372(13) 6_657
Rb1 Cu2 3.8448(13) 5_566
Rb1 Cu2 3.9094(16) 1_655
Rb1 Cu2 3.8448(13) 5_556
Rb1 Cu2 3.3168(16) .
Rb1 Te3 3.7272(10) 2_565
Rb1 Te3 4.1853(10) 5_556
Rb1 Te3 3.7272(10) 2
Rb1 Te3 3.6751(10) 5_666
Rb1 Te3 3.9067(12) .
Rb1 Te3 3.6751(10) 5_656
Cu2 Rb1 4.2012(17) 6_557
Cu2 Rb1 3.8448(13) 5_556
Cu2 Rb1 3.8448(13) 5_566
Cu2 Rb1 3.9094(16) 1_455
Cu2 Cu2 2.5526(13) 5_556
Cu2 Cu2 2.5526(13) 5_566
Cu2 Te3 2.5704(7) 5_556
Cu2 Te3 2.6276(14) .
Cu2 Te3 2.5704(7) 5_566
Te3 Rb1 3.6751(10) 5_666
Te3 Rb1 3.6751(10) 5_656
Te3 Rb1 3.7272(10) 2_554
Te3 Rb1 3.7272(10) 2_564
Te3 Rb1 4.1853(10) 5_566
Te3 Rb1 4.1853(10) 5_556
Te3 Cu2 2.5704(7) 5_566
Te3 Cu2 2.5704(7) 5_556
